data_4515531
loop_
_publ_author_name
'Bagchi, Vivek'
'Kalra, Anshika'
'Das, Purak'
'Paraskevopoulou, Patrina'
'Gorla, Saidulu'
'Ai, Lin'
'Wang, Qiuwen'
'Mohapatra, Sudip'
'Choudhury, Amitava'
'Sun, Zhicheng'
'Cundari, Thomas R.'
'Stavropoulos, Pericles'

_publ_section_title
;
 Comparative Nitrene-Transfer Chemistry to Olefinic Substrates Mediated by
 a Library of Anionic Mn(II) Triphenylamido-Amine Reagents and M(II)
 Congeners (M = Fe, Co, Ni) Favoring Aromatic over Aliphatic Alkenes
;
_journal_issue 10
_journal_name_full 'ACS Catalysis'
_journal_page_first 9183
_journal_paper_doi 10.1021/acscatal.8b01941
_journal_volume 8
_journal_year 2018
_chemical_formula_sum 'C86 H118 K2 Mn2 N8 O17'
_chemical_formula_weight 1723.96
_space_group_IT_number 15
_space_group_name_Hall '-C 2yc'
_space_group_name_H-M_alt 'C 1 2/c 1'
_symmetry_cell_setting monoclinic
_symmetry_space_group_name_Hall '-C 2yc'
_symmetry_space_group_name_H-M 'C 1 2/c 1'
_atom_sites_solution_hydrogens geom
_atom_sites_solution_primary direct
_atom_sites_solution_secondary difmap
_audit_creation_method SHELXL-97
_cell_angle_alpha 90.00
_cell_angle_beta 102.7590(10)
_cell_angle_gamma 90.00
_cell_formula_units_Z 4
_cell_length_a 18.8633(15)
_cell_length_b 21.7465(17)
_cell_length_c 22.5199(18)
_cell_measurement_reflns_used 9912
_cell_measurement_temperature 136(2)
_cell_measurement_theta_max 28.25
_cell_measurement_theta_min 2.18
_cell_volume 9009.8(12)
_computing_cell_refinement 'Bruker SAINT (Bruker, 2008)'
_computing_data_collection 'Bruker SMART (Bruker, 2001)'
_computing_data_reduction 'Bruker SAINT'
_computing_molecular_graphics 'Bruker SHELXTL'
_computing_publication_material 'Bruker SHELXTL'
_computing_structure_refinement 'SHELXL-97 (Sheldrick, 2008)'
_computing_structure_solution 'SHELXS-97 (Sheldrick, 2008)'
_diffrn_ambient_temperature 136(2)
_diffrn_measured_fraction_theta_full 0.987
_diffrn_measured_fraction_theta_max 0.987
_diffrn_measurement_device_type 'Smart-Apex CCD area detector'
_diffrn_measurement_method 'phi and omega scans'
_diffrn_radiation_monochromator graphite
_diffrn_radiation_source 'fine-focus sealed tube'
_diffrn_radiation_type MoK\a
_diffrn_radiation_wavelength 0.71073
_diffrn_reflns_av_R_equivalents 0.0573
_diffrn_reflns_av_sigmaI/netI 0.0402
_diffrn_reflns_limit_h_max 22
_diffrn_reflns_limit_h_min -22
_diffrn_reflns_limit_k_max 25
_diffrn_reflns_limit_k_min -25
_diffrn_reflns_limit_l_max 26
_diffrn_reflns_limit_l_min -26
_diffrn_reflns_number 42608
_diffrn_reflns_theta_full 25.00
_diffrn_reflns_theta_max 25.00
_diffrn_reflns_theta_min 1.58
_exptl_absorpt_coefficient_mu 0.440
_exptl_absorpt_correction_T_max 0.9532
_exptl_absorpt_correction_T_min 0.8904
_exptl_absorpt_correction_type multi-scan
_exptl_absorpt_process_details '(SADABS; Bruker, 2008)'
_exptl_crystal_colour colorless
_exptl_crystal_density_diffrn 1.271
_exptl_crystal_density_method 'not measured'
_exptl_crystal_description rod
_exptl_crystal_F_000 3656
_exptl_crystal_size_max 0.27
_exptl_crystal_size_mid 0.13
_exptl_crystal_size_min 0.11
_refine_diff_density_max 0.790
_refine_diff_density_min -0.323
_refine_diff_density_rms 0.075
_refine_ls_extinction_method none
_refine_ls_goodness_of_fit_ref 1.031
_refine_ls_hydrogen_treatment constr
_refine_ls_matrix_type full
_refine_ls_number_parameters 529
_refine_ls_number_reflns 7840
_refine_ls_number_restraints 0
_refine_ls_restrained_S_all 1.031
_refine_ls_R_factor_all 0.0764
_refine_ls_R_factor_gt 0.0546
_refine_ls_shift/su_max 0.001
_refine_ls_shift/su_mean 0.000
_refine_ls_structure_factor_coef Fsqd
_refine_ls_weighting_details 'calc w=1/[\s^2^(Fo^2^)+(0.0926P)^2^+2.7342P] where P=(Fo^2^+2Fc^2^)/3'
_refine_ls_weighting_scheme calc
_refine_ls_wR_factor_gt 0.1354
_refine_ls_wR_factor_ref 0.1495
_reflns_number_gt 5882
_reflns_number_total 7840
_reflns_threshold_expression >2sigma(I)
_cod_data_source_file cs8b01941_si_013.cif
_cod_data_source_block 10L10Mn
_cod_depositor_comments
;
The following automatic conversions were performed:

data item '_exptl_absorpt_correction_type' value 'Multi-scan' was
changed to 'multi-scan' in accordance with the
/home/data/users/saulius/crontab/automatic-downloads/current/ACS/lib/dictionaries/cif_core.dic
dictionary named 'cif_core.dic' version 2.4.2 last updated on
2011-04-26.

data item '_symmetry_cell_setting' value 'Monoclinic' was changed to
'monoclinic' in accordance with the
/home/data/users/saulius/crontab/automatic-downloads/current/ACS/lib/dictionaries/cif_core.dic
dictionary named 'cif_core.dic' version 2.4.2 last updated on
2011-04-26.

Automatic conversion script
Id: cif_fix_values 6909 2019-04-08 15:41:33Z antanas 
;
_cod_original_sg_symbol_H-M 'C2/c  '
_cod_database_code 4515531

loop_
_symmetry_equiv_pos_as_xyz
'x, y, z'
'-x, y, -z+1/2'
'x+1/2, y+1/2, z'
'-x+1/2, y+1/2, -z+1/2'
'-x, -y, -z'
'x, -y, z-1/2'
'-x+1/2, -y+1/2, -z'
'x+1/2, -y+1/2, z-1/2'

loop_
_atom_site_label
_atom_site_type_symbol
_atom_site_fract_x
_atom_site_fract_y
_atom_site_fract_z
_atom_site_U_iso_or_equiv
_atom_site_adp_type
_atom_site_occupancy
_atom_site_symmetry_multiplicity
_atom_site_calc_flag
_atom_site_refinement_flags
Mn1 Mn 0.96314(2) 0.182826(18) 0.658846(17) 0.02844(14) Uani 1 1 d .
K1 K 1.0000 0.31534(4) 0.7500 0.0407(2) Uani 1 2 d S
K2 K 1.0000 0.03488(4) 0.7500 0.0330(2) Uani 1 2 d S
N1 N 1.02608(13) 0.15685(10) 0.57328(10) 0.0304(5) Uani 1 1 d .
N2 N 0.89916(13) 0.12166(10) 0.59714(10) 0.0308(5) Uani 1 1 d .
N3 N 0.93536(13) 0.13700(10) 0.80382(10) 0.0297(5) Uani 1 1 d .
N4 N 1.00021(13) 0.26627(10) 0.62581(10) 0.0332(5) Uani 1 1 d .
O1 O 0.87860(11) 0.05678(9) 0.66965(8) 0.0349(5) Uani 1 1 d .
O2 O 0.83564(11) 0.03343(9) 0.56951(8) 0.0369(5) Uani 1 1 d .
O3 O 0.90729(10) 0.20493(8) 0.72647(8) 0.0322(4) Uani 1 1 d .
O4 O 0.81795(11) 0.16223(9) 0.76630(9) 0.0372(5) Uani 1 1 d .
O5 O 0.90030(14) 0.31941(11) 0.63423(11) 0.0536(6) Uani 1 1 d .
O6 O 0.96799(13) 0.35062(11) 0.56756(11) 0.0602(7) Uani 1 1 d .
O7 O 1.08513(16) 0.41003(11) 0.72856(12) 0.0649(7) Uani 1 1 d .
O8 O 1.0000 -0.08778(13) 0.7500 0.0517(8) Uani 1 2 d S
O9 O 0.4751(3) 0.2065(3) 0.6255(2) 0.188(3) Uani 1 1 d .
C1 C 0.96333(16) 0.15818(12) 0.52363(12) 0.0312(6) Uani 1 1 d .
C2 C 0.89764(16) 0.13691(12) 0.53600(12) 0.0313(6) Uani 1 1 d .
C3 C 0.83503(17) 0.13862(13) 0.48930(13) 0.0381(7) Uani 1 1 d .
H3 H 0.7905 0.1235 0.4966 0.046 Uiso 1 1 calc R
C4 C 0.83706(18) 0.16209(14) 0.43233(13) 0.0408(7) Uani 1 1 d .
H4 H 0.7940 0.1632 0.4011 0.049 Uiso 1 1 calc R
C5 C 0.90188(19) 0.18393(14) 0.42103(13) 0.0417(8) Uani 1 1 d .
H5 H 0.9031 0.2003 0.3822 0.050 Uiso 1 1 calc R
C6 C 0.96516(18) 0.18185(13) 0.46668(13) 0.0385(7) Uani 1 1 d .
H6 H 1.0096 0.1966 0.4589 0.046 Uiso 1 1 calc R
C7 C 0.87163(15) 0.07066(12) 0.61533(12) 0.0317(6) Uani 1 1 d .
C8 C 0.80851(18) -0.02688(13) 0.58254(14) 0.0403(7) Uani 1 1 d .
C9 C 0.77466(19) -0.05149(15) 0.51977(15) 0.0497(8) Uani 1 1 d .
H9A H 0.7342 -0.0249 0.5004 0.075 Uiso 1 1 calc R
H9B H 0.7566 -0.0933 0.5233 0.075 Uiso 1 1 calc R
H9C H 0.8113 -0.0522 0.4949 0.075 Uiso 1 1 calc R
C10 C 0.7506(2) -0.01981(17) 0.61966(18) 0.0599(10) Uani 1 1 d .
H10A H 0.7736 -0.0072 0.6612 0.090 Uiso 1 1 calc R
H10B H 0.7256 -0.0592 0.6208 0.090 Uiso 1 1 calc R
H10C H 0.7154 0.0115 0.6009 0.090 Uiso 1 1 calc R
C11 C 0.8710(2) -0.06844(15) 0.61215(17) 0.0587(10) Uani 1 1 d .
H11A H 0.9090 -0.0670 0.5887 0.088 Uiso 1 1 calc R
H11B H 0.8533 -0.1107 0.6130 0.088 Uiso 1 1 calc R
H11C H 0.8910 -0.0544 0.6538 0.088 Uiso 1 1 calc R
C12 C 1.05685(15) 0.09849(12) 0.59386(12) 0.0305(6) Uani 1 1 d .
C13 C 1.08538(15) 0.09218(12) 0.65678(12) 0.0293(6) Uani 1 1 d .
C14 C 1.12427(15) 0.03931(13) 0.67816(13) 0.0333(6) Uani 1 1 d .
H14 H 1.1468 0.0356 0.7201 0.040 Uiso 1 1 calc R
C15 C 1.13020(16) -0.00814(13) 0.63796(13) 0.0361(7) Uani 1 1 d .
H15 H 1.1573 -0.0440 0.6526 0.043 Uiso 1 1 calc R
C16 C 1.09706(17) -0.00343(14) 0.57708(14) 0.0397(7) Uani 1 1 d .
H16 H 1.0989 -0.0370 0.5504 0.048 Uiso 1 1 calc R
C17 C 1.06116(16) 0.05008(13) 0.55473(13) 0.0355(7) Uani 1 1 d .
H17 H 1.0395 0.0536 0.5126 0.043 Uiso 1 1 calc R
C18 C 0.88796(15) 0.16835(12) 0.76392(12) 0.0281(6) Uani 1 1 d .
C19 C 0.75905(16) 0.19737(14) 0.72691(14) 0.0400(7) Uani 1 1 d .
C20 C 0.7478(2) 0.17529(18) 0.66217(16) 0.0611(11) Uani 1 1 d .
H20A H 0.7884 0.1891 0.6448 0.092 Uiso 1 1 calc R
H20B H 0.7022 0.1921 0.6382 0.092 Uiso 1 1 calc R
H20C H 0.7456 0.1303 0.6613 0.092 Uiso 1 1 calc R
C21 C 0.69492(19) 0.17974(17) 0.7545(2) 0.0585(10) Uani 1 1 d .
H21A H 0.6896 0.1349 0.7540 0.088 Uiso 1 1 calc R
H21B H 0.6504 0.1984 0.7307 0.088 Uiso 1 1 calc R
H21C H 0.7036 0.1946 0.7966 0.088 Uiso 1 1 calc R
C22 C 0.77215(18) 0.26564(14) 0.73288(15) 0.0460(8) Uani 1 1 d .
H22A H 0.7877 0.2765 0.7760 0.069 Uiso 1 1 calc R
H22B H 0.7271 0.2876 0.7149 0.069 Uiso 1 1 calc R
H22C H 0.8101 0.2772 0.7116 0.069 Uiso 1 1 calc R
C23 C 1.07879(16) 0.20588(13) 0.57725(12) 0.0337(7) Uani 1 1 d .
C24 C 1.06306(16) 0.26181(13) 0.60200(12) 0.0339(7) Uani 1 1 d .
C25 C 1.11512(19) 0.30876(14) 0.60656(14) 0.0434(8) Uani 1 1 d .
H25 H 1.1058 0.3476 0.6225 0.052 Uiso 1 1 calc R
C26 C 1.17954(19) 0.29950(16) 0.58831(15) 0.0485(8) Uani 1 1 d .
H26 H 1.2137 0.3321 0.5915 0.058 Uiso 1 1 calc R
C27 C 1.19489(19) 0.24334(16) 0.56551(15) 0.0493(8) Uani 1 1 d .
H27 H 1.2397 0.2369 0.5538 0.059 Uiso 1 1 calc R
C28 C 1.14433(18) 0.19669(14) 0.55996(13) 0.0405(7) Uani 1 1 d .
H28 H 1.1544 0.1579 0.5442 0.049 Uiso 1 1 calc R
C29 C 0.95318(18) 0.31175(13) 0.61077(13) 0.0388(7) Uani 1 1 d .
C30 C 0.9095(3) 0.3855(2) 0.5292(2) 0.0797(14) Uani 1 1 d .
C31 C 0.9501(4) 0.4161(4) 0.4855(4) 0.214(6) Uani 1 1 d .
H31A H 1.0023 0.4160 0.5035 0.321 Uiso 1 1 calc R
H31B H 0.9331 0.4585 0.4778 0.321 Uiso 1 1 calc R
H31C H 0.9408 0.3932 0.4470 0.321 Uiso 1 1 calc R
C32 C 0.8771(4) 0.4325(2) 0.5648(3) 0.135(3) Uani 1 1 d .
H32A H 0.8418 0.4578 0.5367 0.202 Uiso 1 1 calc R
H32B H 0.9158 0.4589 0.5876 0.202 Uiso 1 1 calc R
H32C H 0.8528 0.4115 0.5932 0.202 Uiso 1 1 calc R
C33 C 0.8536(3) 0.3428(3) 0.4971(2) 0.1006(18) Uani 1 1 d .
H33A H 0.8764 0.3110 0.4768 0.151 Uiso 1 1 calc R
H33B H 0.8179 0.3655 0.4667 0.151 Uiso 1 1 calc R
H33C H 0.8291 0.3235 0.5265 0.151 Uiso 1 1 calc R
C34 C 1.0616(2) 0.46126(17) 0.6901(2) 0.0692(11) Uani 1 1 d .
H34A H 1.0091 0.4687 0.6867 0.083 Uiso 1 1 calc R
H34B H 1.0700 0.4536 0.6489 0.083 Uiso 1 1 calc R
C35 C 1.1052(2) 0.51577(18) 0.7186(2) 0.0763(12) Uani 1 1 d .
H35A H 1.1282 0.5368 0.6888 0.092 Uiso 1 1 calc R
H35B H 1.0739 0.5455 0.7342 0.092 Uiso 1 1 calc R
C36 C 1.1615(3) 0.48938(19) 0.7698(3) 0.0835(14) Uani 1 1 d .
H36A H 1.2105 0.5052 0.7687 0.100 Uiso 1 1 calc R
H36B H 1.1507 0.4999 0.8096 0.100 Uiso 1 1 calc R
C37 C 1.1575(2) 0.42169(18) 0.7595(2) 0.0703(11) Uani 1 1 d .
H37A H 1.1919 0.4087 0.7345 0.084 Uiso 1 1 calc R
H37B H 1.1692 0.3993 0.7987 0.084 Uiso 1 1 calc R
C38 C 1.0434(2) -0.12602(17) 0.7209(2) 0.0660(11) Uani 1 1 d .
H38A H 1.0945 -0.1116 0.7303 0.079 Uiso 1 1 calc R
H38B H 1.0249 -0.1252 0.6762 0.079 Uiso 1 1 calc R
C39 C 1.0388(3) -0.18784(19) 0.7443(3) 0.0979(19) Uani 1 1 d .
H39A H 1.0756 -0.1947 0.7824 0.118 Uiso 1 1 calc R
H39B H 1.0445 -0.2194 0.7140 0.118 Uiso 1 1 calc R
C40 C 0.4781(4) 0.1581(3) 0.6624(3) 0.119(2) Uani 1 1 d .
H40A H 0.4639 0.1716 0.7001 0.143 Uiso 1 1 calc R
H40B H 0.5290 0.1436 0.6739 0.143 Uiso 1 1 calc R
C41 C 0.4331(4) 0.1080(3) 0.6373(3) 0.118(2) Uani 1 1 d .
H41A H 0.4065 0.0907 0.6667 0.141 Uiso 1 1 calc R
H41B H 0.4614 0.0750 0.6229 0.141 Uiso 1 1 calc R
C42 C 0.3803(3) 0.1413(3) 0.5825(3) 0.125(2) Uani 1 1 d .
H42A H 0.3827 0.1227 0.5429 0.150 Uiso 1 1 calc R
H42B H 0.3294 0.1408 0.5873 0.150 Uiso 1 1 calc R
C43 C 0.4095(4) 0.2015(4) 0.5884(5) 0.200(5) Uani 1 1 d .
H43A H 0.4126 0.2164 0.5475 0.240 Uiso 1 1 calc R
H43B H 0.3754 0.2288 0.6035 0.240 Uiso 1 1 calc R

loop_
_atom_site_aniso_label
_atom_site_aniso_U_11
_atom_site_aniso_U_22
_atom_site_aniso_U_33
_atom_site_aniso_U_23
_atom_site_aniso_U_13
_atom_site_aniso_U_12
Mn1 0.0421(3) 0.0268(2) 0.0163(2) 0.00015(16) 0.00615(17) -0.00144(17)
K1 0.0653(7) 0.0314(5) 0.0240(5) 0.000 0.0065(4) 0.000
K2 0.0432(5) 0.0298(4) 0.0264(4) 0.000 0.0083(4) 0.000
N1 0.0419(14) 0.0300(12) 0.0193(11) -0.0009(9) 0.0070(10) -0.0056(10)
N2 0.0435(14) 0.0314(12) 0.0173(11) -0.0022(9) 0.0064(10) -0.0041(10)
N3 0.0405(13) 0.0311(12) 0.0178(11) 0.0024(9) 0.0072(10) 0.0022(10)
N4 0.0507(15) 0.0272(12) 0.0209(12) 0.0013(9) 0.0059(10) -0.0023(11)
O1 0.0478(12) 0.0372(11) 0.0197(10) 0.0019(8) 0.0072(8) -0.0027(9)
O2 0.0494(12) 0.0346(11) 0.0252(10) -0.0013(8) 0.0048(9) -0.0116(9)
O3 0.0449(12) 0.0320(10) 0.0199(10) 0.0023(8) 0.0074(8) 0.0034(9)
O4 0.0398(12) 0.0367(11) 0.0347(11) 0.0089(9) 0.0072(9) 0.0069(9)
O5 0.0670(16) 0.0594(15) 0.0343(13) 0.0072(10) 0.0111(12) 0.0203(12)
O6 0.0619(16) 0.0570(15) 0.0578(16) 0.0326(12) 0.0048(12) 0.0043(12)
O7 0.088(2) 0.0440(14) 0.0627(17) 0.0055(12) 0.0178(15) -0.0112(13)
O8 0.080(2) 0.0340(16) 0.0456(19) 0.000 0.0242(17) 0.000
O9 0.194(5) 0.224(6) 0.113(4) 0.065(4) -0.038(4) -0.113(5)
C1 0.0476(17) 0.0268(14) 0.0187(14) -0.0034(11) 0.0063(12) -0.0010(12)
C2 0.0463(17) 0.0282(14) 0.0192(14) -0.0020(11) 0.0069(12) 0.0022(12)
C3 0.0464(18) 0.0359(16) 0.0300(16) 0.0006(12) 0.0040(13) -0.0002(13)
C4 0.053(2) 0.0415(17) 0.0240(15) 0.0009(13) -0.0007(13) 0.0064(15)
C5 0.064(2) 0.0419(17) 0.0189(15) 0.0024(12) 0.0074(14) 0.0033(15)
C6 0.056(2) 0.0374(16) 0.0248(15) 0.0009(12) 0.0147(14) -0.0014(14)
C7 0.0379(16) 0.0319(15) 0.0251(15) -0.0029(12) 0.0063(12) -0.0022(12)
C8 0.055(2) 0.0317(15) 0.0349(17) -0.0030(13) 0.0127(14) -0.0096(14)
C9 0.061(2) 0.0433(18) 0.0439(19) -0.0071(15) 0.0104(16) -0.0155(16)
C10 0.070(3) 0.060(2) 0.058(2) -0.0146(18) 0.034(2) -0.0242(19)
C11 0.085(3) 0.0388(19) 0.049(2) 0.0007(16) 0.0068(19) 0.0032(18)
C12 0.0385(16) 0.0299(14) 0.0242(14) -0.0030(11) 0.0094(12) -0.0025(12)
C13 0.0388(16) 0.0297(14) 0.0206(14) -0.0029(11) 0.0089(11) -0.0060(12)
C14 0.0386(16) 0.0367(16) 0.0248(14) -0.0013(12) 0.0072(12) -0.0018(13)
C15 0.0428(17) 0.0336(15) 0.0327(16) -0.0037(12) 0.0100(13) 0.0023(13)
C16 0.0519(19) 0.0371(16) 0.0319(16) -0.0099(13) 0.0129(14) 0.0000(14)
C17 0.0455(17) 0.0376(16) 0.0236(15) -0.0056(12) 0.0080(12) -0.0054(13)
C18 0.0365(16) 0.0282(14) 0.0187(13) -0.0014(11) 0.0046(11) 0.0023(11)
C19 0.0375(17) 0.0381(17) 0.0395(18) -0.0011(13) -0.0017(13) 0.0095(13)
C20 0.063(2) 0.072(3) 0.037(2) -0.0142(17) -0.0113(17) 0.0241(19)
C21 0.046(2) 0.055(2) 0.075(3) 0.0100(18) 0.0129(19) 0.0076(16)
C22 0.053(2) 0.0409(18) 0.0402(18) 0.0004(14) 0.0019(15) 0.0085(15)
C23 0.0490(18) 0.0349(15) 0.0166(13) 0.0022(11) 0.0061(12) -0.0056(13)
C24 0.0501(18) 0.0318(15) 0.0189(14) 0.0053(11) 0.0059(12) -0.0051(13)
C25 0.062(2) 0.0353(17) 0.0321(17) 0.0014(13) 0.0076(15) -0.0071(15)
C26 0.058(2) 0.047(2) 0.0420(19) 0.0084(15) 0.0153(16) -0.0146(16)
C27 0.050(2) 0.061(2) 0.0412(19) 0.0068(16) 0.0187(15) -0.0077(16)
C28 0.055(2) 0.0416(17) 0.0276(16) 0.0034(13) 0.0141(14) -0.0072(14)
C29 0.055(2) 0.0375(17) 0.0216(15) 0.0008(12) 0.0039(14) -0.0007(14)
C30 0.079(3) 0.093(3) 0.064(3) 0.047(3) 0.009(2) 0.029(3)
C31 0.114(5) 0.288(10) 0.244(10) 0.242(9) 0.050(6) 0.055(6)
C32 0.170(6) 0.076(4) 0.129(5) 0.019(4) -0.028(5) 0.059(4)
C33 0.074(3) 0.178(6) 0.042(2) -0.002(3) -0.003(2) 0.038(3)
C34 0.083(3) 0.053(2) 0.070(3) 0.005(2) 0.014(2) -0.002(2)
C35 0.085(3) 0.048(2) 0.096(3) 0.003(2) 0.022(3) -0.001(2)
C36 0.073(3) 0.058(3) 0.110(4) -0.005(3) -0.001(3) -0.004(2)
C37 0.078(3) 0.054(2) 0.083(3) 0.010(2) 0.027(2) 0.003(2)
C38 0.087(3) 0.051(2) 0.071(3) 0.0015(19) 0.039(2) 0.006(2)
C39 0.150(5) 0.047(2) 0.120(4) 0.006(2) 0.081(4) 0.017(3)
C40 0.157(6) 0.102(4) 0.078(4) 0.015(3) -0.019(4) -0.008(4)
C41 0.147(6) 0.098(4) 0.114(5) 0.010(4) 0.041(4) -0.028(4)
C42 0.102(4) 0.170(6) 0.093(4) -0.008(4) 0.001(3) -0.046(4)
C43 0.138(6) 0.187(8) 0.217(10) 0.100(7) -0.084(7) -0.088(6)

loop_
_atom_type_symbol
_atom_type_description
_atom_type_scat_dispersion_real
_atom_type_scat_dispersion_imag
_atom_type_scat_source
C C 0.0033 0.0016 'International Tables Vol C Tables 4.2.6.8 and 6.1.1.4'
H H 0.0000 0.0000 'International Tables Vol C Tables 4.2.6.8 and 6.1.1.4'
N N 0.0061 0.0033 'International Tables Vol C Tables 4.2.6.8 and 6.1.1.4'
O O 0.0106 0.0060 'International Tables Vol C Tables 4.2.6.8 and 6.1.1.4'
Mn Mn 0.3368 0.7283 'International Tables Vol C Tables 4.2.6.8 and 6.1.1.4'
K K 0.2009 0.2494 'International Tables Vol C Tables 4.2.6.8 and 6.1.1.4'

loop_
_geom_angle_atom_site_label_1
_geom_angle_atom_site_label_2
_geom_angle_atom_site_label_3
_geom_angle
_geom_angle_site_symmetry_1
_geom_angle_site_symmetry_3
O3 Mn1 N2 108.60(8) . .
O3 Mn1 N4 108.35(8) . .
N2 Mn1 N4 119.45(9) . .
O3 Mn1 N3 111.66(8) . 2_756
N2 Mn1 N3 107.22(9) . 2_756
N4 Mn1 N3 101.39(9) . 2_756
O3 Mn1 N1 177.56(8) . .
N2 Mn1 N1 69.76(8) . .
N4 Mn1 N1 71.39(8) . .
N3 Mn1 N1 70.71(8) 2_756 .
O3 Mn1 K1 56.83(5) . .
N2 Mn1 K1 156.22(7) . .
N4 Mn1 K1 57.97(6) . .
N3 Mn1 K1 96.14(6) 2_756 .
N1 Mn1 K1 124.03(5) . .
O3 Mn1 K2 82.10(5) . .
N2 Mn1 K2 80.27(6) . .
N4 Mn1 K2 150.80(7) . .
N3 Mn1 K2 49.99(6) 2_756 .
N1 Mn1 K2 99.28(5) . .
K1 Mn1 K2 112.935(16) . .
O7 K1 O7 81.56(12) . 2_756
O7 K1 O5 96.31(8) . .
O7 K1 O5 80.98(8) 2_756 .
O7 K1 O5 80.98(8) . 2_756
O7 K1 O5 96.31(8) 2_756 2_756
O5 K1 O5 176.45(10) . 2_756
O7 K1 O3 159.19(7) . .
O7 K1 O3 107.36(7) 2_756 .
O5 K1 O3 67.47(6) . .
O5 K1 O3 115.70(6) 2_756 .
O7 K1 O3 107.36(7) . 2_756
O7 K1 O3 159.19(7) 2_756 2_756
O5 K1 O3 115.70(6) . 2_756
O5 K1 O3 67.47(6) 2_756 2_756
O3 K1 O3 70.97(7) . 2_756
O7 K1 N4 88.93(7) . .
O7 K1 N4 123.94(7) 2_756 .
O5 K1 N4 45.22(7) . .
O5 K1 N4 136.59(7) 2_756 .
O3 K1 N4 70.43(6) . .
O3 K1 N4 75.79(6) 2_756 .
O7 K1 N4 123.94(7) . 2_756
O7 K1 N4 88.93(7) 2_756 2_756
O5 K1 N4 136.59(7) . 2_756
O5 K1 N4 45.22(7) 2_756 2_756
O3 K1 N4 75.79(6) . 2_756
O3 K1 N4 70.43(6) 2_756 2_756
N4 K1 N4 138.24(9) . 2_756
O7 K1 C29 83.44(8) . .
O7 K1 C29 98.79(8) 2_756 .
O5 K1 C29 23.81(8) . .
O5 K1 C29 156.41(8) 2_756 .
O3 K1 C29 76.70(7) . .
O3 K1 C29 100.87(7) 2_756 .
N4 K1 C29 25.17(7) . .
N4 K1 C29 152.49(8) 2_756 .
O7 K1 C29 98.79(8) . 2_756
O7 K1 C29 83.44(8) 2_756 2_756
O5 K1 C29 156.41(8) . 2_756
O5 K1 C29 23.81(8) 2_756 2_756
O3 K1 C29 100.87(7) . 2_756
O3 K1 C29 76.70(7) 2_756 2_756
N4 K1 C29 152.49(8) . 2_756
N4 K1 C29 25.17(7) 2_756 2_756
C29 K1 C29 177.08(11) . 2_756
O7 K1 Mn1 124.41(6) . .
O7 K1 Mn1 132.50(6) 2_756 .
O5 K1 Mn1 59.19(5) . .
O5 K1 Mn1 124.26(5) 2_756 .
O3 K1 Mn1 36.39(4) . .
O3 K1 Mn1 58.04(4) 2_756 .
N4 K1 Mn1 37.23(4) . .
N4 K1 Mn1 102.26(5) 2_756 .
C29 K1 Mn1 53.62(6) . .
C29 K1 Mn1 123.46(6) 2_756 .
O7 K1 Mn1 132.50(6) . 2_756
O7 K1 Mn1 124.41(6) 2_756 2_756
O5 K1 Mn1 124.26(5) . 2_756
O5 K1 Mn1 59.19(5) 2_756 2_756
O3 K1 Mn1 58.04(4) . 2_756
O3 K1 Mn1 36.39(4) 2_756 2_756
N4 K1 Mn1 102.26(5) . 2_756
N4 K1 Mn1 37.23(4) 2_756 2_756
C29 K1 Mn1 123.46(6) . 2_756
C29 K1 Mn1 53.62(6) 2_756 2_756
Mn1 K1 Mn1 69.97(2) . 2_756
O1 K2 O1 159.13(9) . 2_756
O1 K2 O8 100.44(4) . .
O1 K2 O8 100.44(4) 2_756 .
O1 K2 N3 87.52(6) . 2_756
O1 K2 N3 76.59(6) 2_756 2_756
O8 K2 N3 139.46(4) . 2_756
O1 K2 N3 76.59(6) . .
O1 K2 N3 87.52(6) 2_756 .
O8 K2 N3 139.46(4) . .
N3 K2 N3 81.09(9) 2_756 .
O1 K2 C14 106.05(7) . .
O1 K2 C14 73.28(7) 2_756 .
O8 K2 C14 91.76(5) . .
N3 K2 C14 48.21(7) 2_756 .
N3 K2 C14 128.30(7) . .
O1 K2 C14 73.28(7) . 2_756
O1 K2 C14 106.05(7) 2_756 2_756
O8 K2 C14 91.76(5) . 2_756
N3 K2 C14 128.30(7) 2_756 2_756
N3 K2 C14 48.21(7) . 2_756
C14 K2 C14 176.48(11) . 2_756
O1 K2 C13 83.79(6) . 2_756
O1 K2 C13 88.04(7) 2_756 2_756
O8 K2 C13 113.15(5) . 2_756
N3 K2 C13 107.19(7) 2_756 2_756
N3 K2 C13 26.75(6) . 2_756
C14 K2 C13 151.44(8) . 2_756
C14 K2 C13 25.51(7) 2_756 2_756
O1 K2 C13 88.04(7) . .
O1 K2 C13 83.79(6) 2_756 .
O8 K2 C13 113.15(5) . .
N3 K2 C13 26.75(6) 2_756 .
N3 K2 C13 107.19(7) . .
C14 K2 C13 25.51(7) . .
C14 K2 C13 151.44(8) 2_756 .
C13 K2 C13 133.70(10) 2_756 .
O1 K2 C7 16.16(6) . .
O1 K2 C7 151.70(7) 2_756 .
O8 K2 C7 102.75(5) . .
N3 K2 C7 75.27(6) 2_756 .
N3 K2 C7 85.34(6) . .
C14 K2 C7 89.95(7) . .
C14 K2 C7 89.28(7) 2_756 .
C13 K2 C7 97.47(7) 2_756 .
C13 K2 C7 72.32(7) . .
O1 K2 C7 151.70(7) . 2_756
O1 K2 C7 16.16(6) 2_756 2_756
O8 K2 C7 102.75(5) . 2_756
N3 K2 C7 85.34(6) 2_756 2_756
N3 K2 C7 75.27(6) . 2_756
C14 K2 C7 89.28(7) . 2_756
C14 K2 C7 89.95(7) 2_756 2_756
C13 K2 C7 72.32(7) 2_756 2_756
C13 K2 C7 97.47(7) . 2_756
C7 K2 C7 154.50(9) . 2_756
O1 K2 Mn1 104.25(5) . 2_756
O1 K2 Mn1 56.42(4) 2_756 2_756
O8 K2 Mn1 147.919(9) . 2_756
N3 K2 Mn1 62.42(4) 2_756 2_756
N3 K2 Mn1 34.44(5) . 2_756
C14 K2 Mn1 100.65(5) . 2_756
C14 K2 Mn1 76.30(5) 2_756 2_756
C13 K2 Mn1 50.80(5) 2_756 2_756
C13 K2 Mn1 88.04(5) . 2_756
C7 K2 Mn1 106.69(5) . 2_756
C7 K2 Mn1 48.61(4) 2_756 2_756
C12 N1 C1 118.4(2) . .
C12 N1 C23 114.2(2) . .
C1 N1 C23 118.0(2) . .
C12 N1 Mn1 100.12(15) . .
C1 N1 Mn1 98.22(16) . .
C23 N1 Mn1 102.66(15) . .
C7 N2 C2 124.9(2) . .
C7 N2 Mn1 122.11(18) . .
C2 N2 Mn1 112.44(17) . .
C18 N3 C13 122.8(2) . 2_756
C18 N3 Mn1 116.06(18) . 2_756
C13 N3 Mn1 114.46(17) 2_756 2_756
C18 N3 K2 113.27(16) . .
C13 N3 K2 86.32(14) 2_756 .
Mn1 N3 K2 95.57(8) 2_756 .
C29 N4 C24 121.9(2) . .
C29 N4 Mn1 118.2(2) . .
C24 N4 Mn1 116.22(17) . .
C29 N4 K1 80.41(16) . .
C24 N4 K1 123.72(17) . .
Mn1 N4 K1 84.80(7) . .
C7 O1 K2 127.60(18) . .
C7 O2 C8 121.1(2) . .
C18 O3 Mn1 127.20(17) . .
C18 O3 K1 129.53(16) . .
Mn1 O3 K1 86.78(6) . .
C18 O4 C19 122.9(2) . .
C29 O5 K1 87.43(19) . .
C29 O6 C30 119.9(3) . .
C37 O7 C34 107.3(3) . .
C37 O7 K1 126.4(2) . .
C34 O7 K1 125.8(2) . .
C38 O8 C38 108.6(4) . 2_756
C38 O8 K2 125.72(18) . .
C38 O8 K2 125.72(18) 2_756 .
C40 O9 C43 103.3(5) . .
C6 C1 C2 120.5(3) . .
C6 C1 N1 122.8(3) . .
C2 C1 N1 116.7(2) . .
C3 C2 C1 118.5(2) . .
C3 C2 N2 124.9(3) . .
C1 C2 N2 116.2(2) . .
C4 C3 C2 120.9(3) . .
C4 C3 H3 119.5 . .
C2 C3 H3 119.5 . .
C5 C4 C3 120.0(3) . .
C5 C4 H4 120.0 . .
C3 C4 H4 120.0 . .
C4 C5 C6 120.0(3) . .
C4 C5 H5 120.0 . .
C6 C5 H5 120.0 . .
C1 C6 C5 120.1(3) . .
C1 C6 H6 120.0 . .
C5 C6 H6 120.0 . .
O1 C7 N2 123.0(3) . .
O1 C7 O2 121.8(2) . .
N2 C7 O2 115.1(2) . .
O1 C7 K2 36.23(14) . .
N2 C7 K2 102.05(17) . .
O2 C7 K2 130.59(17) . .
O2 C8 C9 102.9(2) . .
O2 C8 C11 110.5(3) . .
C9 C8 C11 109.0(3) . .
O2 C8 C10 110.2(3) . .
C9 C8 C10 110.0(3) . .
C11 C8 C10 113.6(3) . .
C8 C9 H9A 109.5 . .
C8 C9 H9B 109.5 . .
H9A C9 H9B 109.5 . .
C8 C9 H9C 109.5 . .
H9A C9 H9C 109.5 . .
H9B C9 H9C 109.5 . .
C8 C10 H10A 109.5 . .
C8 C10 H10B 109.5 . .
H10A C10 H10B 109.5 . .
C8 C10 H10C 109.5 . .
H10A C10 H10C 109.5 . .
H10B C10 H10C 109.5 . .
C8 C11 H11A 109.5 . .
C8 C11 H11B 109.5 . .
H11A C11 H11B 109.5 . .
C8 C11 H11C 109.5 . .
H11A C11 H11C 109.5 . .
H11B C11 H11C 109.5 . .
C17 C12 C13 120.2(3) . .
C17 C12 N1 123.0(2) . .
C13 C12 N1 116.8(2) . .
C14 C13 C12 119.0(2) . .
C14 C13 N3 123.0(2) . 2_756
C12 C13 N3 117.5(2) . 2_756
C14 C13 K2 75.65(15) . .
C12 C13 K2 124.61(18) . .
N3 C13 K2 66.93(13) 2_756 .
C13 C14 C15 119.9(3) . .
C13 C14 K2 78.84(16) . .
C15 C14 K2 119.33(19) . .
C13 C14 H14 120.0 . .
C15 C14 H14 120.0 . .
K2 C14 H14 72.8 . .
C16 C15 C14 120.5(3) . .
C16 C15 H15 119.8 . .
C14 C15 H15 119.8 . .
C15 C16 C17 120.1(3) . .
C15 C16 H16 119.9 . .
C17 C16 H16 119.9 . .
C16 C17 C12 120.0(3) . .
C16 C17 H17 120.0 . .
C12 C17 H17 120.0 . .
O3 C18 N3 121.9(3) . .
O3 C18 O4 121.2(2) . .
N3 C18 O4 116.8(2) . .
O4 C19 C20 110.1(2) . .
O4 C19 C22 111.7(2) . .
C20 C19 C22 112.7(3) . .
O4 C19 C21 100.6(3) . .
C20 C19 C21 111.1(3) . .
C22 C19 C21 109.9(3) . .
C19 C20 H20A 109.5 . .
C19 C20 H20B 109.5 . .
H20A C20 H20B 109.5 . .
C19 C20 H20C 109.5 . .
H20A C20 H20C 109.5 . .
H20B C20 H20C 109.5 . .
C19 C21 H21A 109.5 . .
C19 C21 H21B 109.5 . .
H21A C21 H21B 109.5 . .
C19 C21 H21C 109.5 . .
H21A C21 H21C 109.5 . .
H21B C21 H21C 109.5 . .
C19 C22 H22A 109.5 . .
C19 C22 H22B 109.5 . .
H22A C22 H22B 109.5 . .
C19 C22 H22C 109.5 . .
H22A C22 H22C 109.5 . .
H22B C22 H22C 109.5 . .
C28 C23 C24 121.2(3) . .
C28 C23 N1 121.2(3) . .
C24 C23 N1 117.6(3) . .
C23 C24 C25 117.1(3) . .
C23 C24 N4 118.9(2) . .
C25 C24 N4 123.8(3) . .
C26 C25 C24 121.3(3) . .
C26 C25 H25 119.4 . .
C24 C25 H25 119.4 . .
C27 C26 C25 120.7(3) . .
C27 C26 H26 119.6 . .
C25 C26 H26 119.6 . .
C28 C27 C26 119.1(3) . .
C28 C27 H27 120.4 . .
C26 C27 H27 120.4 . .
C27 C28 C23 120.6(3) . .
C27 C28 H28 119.7 . .
C23 C28 H28 119.7 . .
O5 C29 N4 123.3(3) . .
O5 C29 O6 122.1(3) . .
N4 C29 O6 114.5(3) . .
O5 C29 K1 68.75(17) . .
N4 C29 K1 74.43(16) . .
O6 C29 K1 131.0(2) . .
O6 C30 C33 109.3(4) . .
O6 C30 C32 112.4(4) . .
C33 C30 C32 111.0(5) . .
O6 C30 C31 100.8(4) . .
C33 C30 C31 111.4(6) . .
C32 C30 C31 111.6(6) . .
C30 C31 H31A 109.5 . .
C30 C31 H31B 109.5 . .
H31A C31 H31B 109.5 . .
C30 C31 H31C 109.5 . .
H31A C31 H31C 109.5 . .
H31B C31 H31C 109.5 . .
C30 C32 H32A 109.5 . .
C30 C32 H32B 109.5 . .
H32A C32 H32B 109.5 . .
C30 C32 H32C 109.5 . .
H32A C32 H32C 109.5 . .
H32B C32 H32C 109.5 . .
C30 C33 H33A 109.5 . .
C30 C33 H33B 109.5 . .
H33A C33 H33B 109.5 . .
C30 C33 H33C 109.5 . .
H33A C33 H33C 109.5 . .
H33B C33 H33C 109.5 . .
O7 C34 C35 106.9(4) . .
O7 C34 H34A 110.3 . .
C35 C34 H34A 110.3 . .
O7 C34 H34B 110.3 . .
C35 C34 H34B 110.3 . .
H34A C34 H34B 108.6 . .
C36 C35 C34 104.7(3) . .
C36 C35 H35A 110.8 . .
C34 C35 H35A 110.8 . .
C36 C35 H35B 110.8 . .
C34 C35 H35B 110.8 . .
H35A C35 H35B 108.9 . .
C37 C36 C35 104.8(4) . .
C37 C36 H36A 110.8 . .
C35 C36 H36A 110.8 . .
C37 C36 H36B 110.8 . .
C35 C36 H36B 110.8 . .
H36A C36 H36B 108.9 . .
O7 C37 C36 105.4(3) . .
O7 C37 H37A 110.7 . .
C36 C37 H37A 110.7 . .
O7 C37 H37B 110.7 . .
C36 C37 H37B 110.7 . .
H37A C37 H37B 108.8 . .
O8 C38 C39 106.6(3) . .
O8 C38 H38A 110.4 . .
C39 C38 H38A 110.4 . .
O8 C38 H38B 110.4 . .
C39 C38 H38B 110.4 . .
H38A C38 H38B 108.6 . .
C38 C39 C39 101.3(3) . 2_756
C38 C39 H39A 111.5 . .
C39 C39 H39A 111.5 2_756 .
C38 C39 H39B 111.5 . .
C39 C39 H39B 111.5 2_756 .
H39A C39 H39B 109.3 . .
O9 C40 C41 114.7(5) . .
O9 C40 H40A 108.6 . .
C41 C40 H40A 108.6 . .
O9 C40 H40B 108.6 . .
C41 C40 H40B 108.6 . .
H40A C40 H40B 107.6 . .
C40 C41 C42 100.2(5) . .
C40 C41 H41A 111.7 . .
C42 C41 H41A 111.7 . .
C40 C41 H41B 111.7 . .
C42 C41 H41B 111.7 . .
H41A C41 H41B 109.5 . .
C43 C42 C41 100.7(5) . .
C43 C42 H42A 111.6 . .
C41 C42 H42A 111.6 . .
C43 C42 H42B 111.6 . .
C41 C42 H42B 111.6 . .
H42A C42 H42B 109.4 . .
O9 C43 C42 115.0(7) . .
O9 C43 H43A 108.5 . .
C42 C43 H43A 108.5 . .
O9 C43 H43B 108.5 . .
C42 C43 H43B 108.5 . .
H43A C43 H43B 107.5 . .

loop_
_geom_bond_atom_site_label_1
_geom_bond_atom_site_label_2
_geom_bond_distance
_geom_bond_site_symmetry_2
Mn1 O3 2.0902(19) .
Mn1 N2 2.101(2) .
Mn1 N4 2.137(2) .
Mn1 N3 2.158(2) 2_756
Mn1 N1 2.540(2) .
Mn1 K1 3.5173(8) .
Mn1 K2 3.7971(8) .
K1 O7 2.719(3) .
K1 O7 2.719(3) 2_756
K1 O5 2.859(2) .
K1 O5 2.859(2) 2_756
K1 O3 2.949(2) .
K1 O3 2.949(2) 2_756
K1 N4 2.994(2) .
K1 N4 2.994(2) 2_756
K1 C29 3.065(3) .
K1 C29 3.065(3) 2_756
K1 Mn1 3.5173(8) 2_756
K2 O1 2.6295(19) .
K2 O1 2.6295(19) 2_756
K2 O8 2.667(3) .
K2 N3 2.922(2) 2_756
K2 N3 2.922(2) .
K2 C14 3.130(3) .
K2 C14 3.130(3) 2_756
K2 C13 3.170(3) 2_756
K2 C13 3.170(3) .
K2 C7 3.525(3) .
K2 C7 3.525(3) 2_756
K2 Mn1 3.7971(8) 2_756
N1 C12 1.430(3) .
N1 C1 1.438(4) .
N1 C23 1.447(4) .
N2 C7 1.327(3) .
N2 C2 1.410(3) .
N3 C18 1.310(3) .
N3 C13 1.430(3) 2_756
N3 Mn1 2.158(2) 2_756
N4 C29 1.322(4) .
N4 C24 1.408(4) .
O1 C7 1.238(3) .
O2 C7 1.368(3) .
O2 C8 1.461(3) .
O3 C18 1.270(3) .
O4 C18 1.340(3) .
O4 C19 1.473(3) .
O5 C29 1.239(4) .
O6 C29 1.364(4) .
O6 C30 1.455(4) .
O7 C37 1.411(5) .
O7 C34 1.421(5) .
O8 C38 1.424(4) .
O8 C38 1.424(4) 2_756
O9 C40 1.336(7) .
O9 C43 1.336(7) .
C1 C6 1.389(4) .
C1 C2 1.407(4) .
C2 C3 1.398(4) .
C3 C4 1.389(4) .
C3 H3 0.9500 .
C4 C5 1.387(5) .
C4 H4 0.9500 .
C5 C6 1.393(5) .
C5 H5 0.9500 .
C6 H6 0.9500 .
C8 C9 1.514(4) .
C8 C11 1.518(5) .
C8 C10 1.523(5) .
C9 H9A 0.9800 .
C9 H9B 0.9800 .
C9 H9C 0.9800 .
C10 H10A 0.9800 .
C10 H10B 0.9800 .
C10 H10C 0.9800 .
C11 H11A 0.9800 .
C11 H11B 0.9800 .
C11 H11C 0.9800 .
C12 C17 1.387(4) .
C12 C13 1.407(4) .
C13 C14 1.391(4) .
C13 N3 1.430(3) 2_756
C14 C15 1.393(4) .
C14 H14 0.9500 .
C15 C16 1.379(4) .
C15 H15 0.9500 .
C16 C17 1.384(4) .
C16 H16 0.9500 .
C17 H17 0.9500 .
C19 C20 1.505(5) .
C19 C22 1.506(4) .
C19 C21 1.526(5) .
C20 H20A 0.9800 .
C20 H20B 0.9800 .
C20 H20C 0.9800 .
C21 H21A 0.9800 .
C21 H21B 0.9800 .
C21 H21C 0.9800 .
C22 H22A 0.9800 .
C22 H22B 0.9800 .
C22 H22C 0.9800 .
C23 C28 1.390(4) .
C23 C24 1.397(4) .
C24 C25 1.405(4) .
C25 C26 1.381(5) .
C25 H25 0.9500 .
C26 C27 1.380(5) .
C26 H26 0.9500 .
C27 C28 1.379(4) .
C27 H27 0.9500 .
C28 H28 0.9500 .
C30 C33 1.470(7) .
C30 C32 1.510(8) .
C30 C31 1.526(7) .
C31 H31A 0.9800 .
C31 H31B 0.9800 .
C31 H31C 0.9800 .
C32 H32A 0.9800 .
C32 H32B 0.9800 .
C32 H32C 0.9800 .
C33 H33A 0.9800 .
C33 H33B 0.9800 .
C33 H33C 0.9800 .
C34 C35 1.503(6) .
C34 H34A 0.9900 .
C34 H34B 0.9900 .
C35 C36 1.498(6) .
C35 H35A 0.9900 .
C35 H35B 0.9900 .
C36 C37 1.490(6) .
C36 H36A 0.9900 .
C36 H36B 0.9900 .
C37 H37A 0.9900 .
C37 H37B 0.9900 .
C38 C39 1.454(5) .
C38 H38A 0.9900 .
C38 H38B 0.9900 .
C39 C39 1.540(10) 2_756
C39 H39A 0.9900 .
C39 H39B 0.9900 .
C40 C41 1.420(8) .
C40 H40A 0.9900 .
C40 H40B 0.9900 .
C41 C42 1.581(8) .
C41 H41A 0.9900 .
C41 H41B 0.9900 .
C42 C43 1.414(9) .
C42 H42A 0.9900 .
C42 H42B 0.9900 .
C43 H43A 0.9900 .
C43 H43B 0.9900 .

loop_
_geom_torsion_atom_site_label_1
_geom_torsion_atom_site_label_2
_geom_torsion_atom_site_label_3
_geom_torsion_atom_site_label_4
_geom_torsion
_geom_torsion_site_symmetry_1
_geom_torsion_site_symmetry_4
O3 Mn1 K1 O7 -168.60(9) . .
N2 Mn1 K1 O7 -111.18(17) . .
N4 Mn1 K1 O7 -20.12(11) . .
N3 Mn1 K1 O7 79.50(9) 2_756 .
N1 Mn1 K1 O7 8.66(10) . .
K2 Mn1 K1 O7 128.46(7) . .
O3 Mn1 K1 O7 -55.86(10) . 2_756
N2 Mn1 K1 O7 1.55(18) . 2_756
N4 Mn1 K1 O7 92.62(11) . 2_756
N3 Mn1 K1 O7 -167.77(10) 2_756 2_756
N1 Mn1 K1 O7 121.39(10) . 2_756
K2 Mn1 K1 O7 -118.81(8) . 2_756
O3 Mn1 K1 O5 -93.28(8) . .
N2 Mn1 K1 O5 -35.86(16) . .
N4 Mn1 K1 O5 55.21(10) . .
N3 Mn1 K1 O5 154.82(8) 2_756 .
N1 Mn1 K1 O5 83.98(9) . .
K2 Mn1 K1 O5 -156.22(6) . .
O3 Mn1 K1 O5 87.72(8) . 2_756
N2 Mn1 K1 O5 145.13(16) . 2_756
N4 Mn1 K1 O5 -123.80(10) . 2_756
N3 Mn1 K1 O5 -24.19(9) 2_756 2_756
N1 Mn1 K1 O5 -95.03(9) . 2_756
K2 Mn1 K1 O5 24.77(6) . 2_756
N2 Mn1 K1 O3 57.42(16) . .
N4 Mn1 K1 O3 148.48(10) . .
N3 Mn1 K1 O3 -111.91(9) 2_756 .
N1 Mn1 K1 O3 177.25(9) . .
K2 Mn1 K1 O3 -62.94(6) . .
O3 Mn1 K1 O3 101.46(8) . 2_756
N2 Mn1 K1 O3 158.88(16) . 2_756
N4 Mn1 K1 O3 -110.06(9) . 2_756
N3 Mn1 K1 O3 -10.45(7) 2_756 2_756
N1 Mn1 K1 O3 -81.29(8) . 2_756
K2 Mn1 K1 O3 38.52(4) . 2_756
O3 Mn1 K1 N4 -148.48(10) . .
N2 Mn1 K1 N4 -91.06(17) . .
N3 Mn1 K1 N4 99.61(10) 2_756 .
N1 Mn1 K1 N4 28.77(10) . .
K2 Mn1 K1 N4 148.58(8) . .
O3 Mn1 K1 N4 44.11(8) . 2_756
N2 Mn1 K1 N4 101.53(16) . 2_756
N4 Mn1 K1 N4 -167.41(4) . 2_756
N3 Mn1 K1 N4 -67.79(7) 2_756 2_756
N1 Mn1 K1 N4 -138.63(8) . 2_756
K2 Mn1 K1 N4 -18.83(5) . 2_756
O3 Mn1 K1 C29 -121.18(10) . .
N2 Mn1 K1 C29 -63.77(17) . .
N4 Mn1 K1 C29 27.30(11) . .
N3 Mn1 K1 C29 126.91(10) 2_756 .
N1 Mn1 K1 C29 56.07(10) . .
K2 Mn1 K1 C29 175.87(8) . .
O3 Mn1 K1 C29 58.96(10) . 2_756
N2 Mn1 K1 C29 116.38(17) . 2_756
N4 Mn1 K1 C29 -152.56(11) . 2_756
N3 Mn1 K1 C29 -52.94(10) 2_756 2_756
N1 Mn1 K1 C29 -123.78(10) . 2_756
K2 Mn1 K1 C29 -3.98(8) . 2_756
O3 Mn1 K1 Mn1 62.94(6) . 2_756
N2 Mn1 K1 Mn1 120.36(15) . 2_756
N4 Mn1 K1 Mn1 -148.58(8) . 2_756
N3 Mn1 K1 Mn1 -48.96(6) 2_756 2_756
N1 Mn1 K1 Mn1 -119.80(7) . 2_756
K2 Mn1 K1 Mn1 0.0 . 2_756
O3 Mn1 N1 C12 -128.7(17) . .
N2 Mn1 N1 C12 -80.40(16) . .
N4 Mn1 N1 C12 146.99(17) . .
N3 Mn1 N1 C12 37.20(15) 2_756 .
K1 Mn1 N1 C12 121.48(14) . .
K2 Mn1 N1 C12 -4.45(16) . .
O3 Mn1 N1 C1 -7.8(18) . .
N2 Mn1 N1 C1 40.52(15) . .
N4 Mn1 N1 C1 -92.10(16) . .
N3 Mn1 N1 C1 158.11(17) 2_756 .
K1 Mn1 N1 C1 -117.60(14) . .
K2 Mn1 N1 C1 116.47(14) . .
O3 Mn1 N1 C23 113.5(17) . .
N2 Mn1 N1 C23 161.77(18) . .
N4 Mn1 N1 C23 29.15(16) . .
N3 Mn1 N1 C23 -80.64(17) 2_756 .
K1 Mn1 N1 C23 3.65(18) . .
K2 Mn1 N1 C23 -122.28(15) . .
O3 Mn1 N2 C7 -51.8(2) . .
N4 Mn1 N2 C7 -176.6(2) . .
N3 Mn1 N2 C7 69.0(2) 2_756 .
N1 Mn1 N2 C7 130.1(2) . .
K1 Mn1 N2 C7 -99.9(2) . .
K2 Mn1 N2 C7 26.4(2) . .
O3 Mn1 N2 C2 136.05(18) . .
N4 Mn1 N2 C2 11.2(2) . .
N3 Mn1 N2 C2 -103.16(19) 2_756 .
N1 Mn1 N2 C2 -42.03(17) . .
K1 Mn1 N2 C2 88.0(2) . .
K2 Mn1 N2 C2 -145.77(18) . .
O1 K2 N3 C18 -21.19(18) . .
O1 K2 N3 C18 145.18(19) 2_756 .
O8 K2 N3 C18 -111.63(17) . .
N3 K2 N3 C18 68.37(17) 2_756 .
C14 K2 N3 C18 78.8(2) . .
C14 K2 N3 C18 -100.6(2) 2_756 .
C13 K2 N3 C18 -124.3(3) 2_756 .
C13 K2 N3 C18 62.5(2) . .
C7 K2 N3 C18 -7.42(19) . .
C7 K2 N3 C18 155.9(2) 2_756 .
Mn1 K2 N3 C18 121.5(2) 2_756 .
O1 K2 N3 C13 103.07(15) . 2_756
O1 K2 N3 C13 -90.56(15) 2_756 2_756
O8 K2 N3 C13 12.63(18) . 2_756
N3 K2 N3 C13 -167.37(18) 2_756 2_756
C14 K2 N3 C13 -156.91(14) . 2_756
C14 K2 N3 C13 23.65(14) 2_756 2_756
C13 K2 N3 C13 -173.28(10) . 2_756
C7 K2 N3 C13 116.84(15) . 2_756
C7 K2 N3 C13 -79.87(15) 2_756 2_756
Mn1 K2 N3 C13 -114.24(17) 2_756 2_756
O1 K2 N3 Mn1 -142.69(8) . 2_756
O1 K2 N3 Mn1 23.68(7) 2_756 2_756
O8 K2 N3 Mn1 126.87(5) . 2_756
N3 K2 N3 Mn1 -53.13(5) 2_756 2_756
C14 K2 N3 Mn1 -42.67(11) . 2_756
C14 K2 N3 Mn1 137.89(11) 2_756 2_756
C13 K2 N3 Mn1 114.24(17) 2_756 2_756
C13 K2 N3 Mn1 -59.04(9) . 2_756
C7 K2 N3 Mn1 -128.91(8) . 2_756
C7 K2 N3 Mn1 34.37(7) 2_756 2_756
O3 Mn1 N4 C29 -48.8(2) . .
N2 Mn1 N4 C29 76.2(2) . .
N3 Mn1 N4 C29 -166.4(2) 2_756 .
N1 Mn1 N4 C29 128.7(2) . .
K1 Mn1 N4 C29 -76.2(2) . .
K2 Mn1 N4 C29 -156.00(16) . .
O3 Mn1 N4 C24 152.66(18) . .
N2 Mn1 N4 C24 -82.4(2) . .
N3 Mn1 N4 C24 35.1(2) 2_756 .
N1 Mn1 N4 C24 -29.90(18) . .
K1 Mn1 N4 C24 125.2(2) . .
K2 Mn1 N4 C24 45.4(3) . .
O3 Mn1 N4 K1 27.45(8) . .
N2 Mn1 N4 K1 152.43(8) . .
N3 Mn1 N4 K1 -90.16(7) 2_756 .
N1 Mn1 N4 K1 -155.11(8) . .
K2 Mn1 N4 K1 -79.80(13) . .
O7 K1 N4 C29 -76.76(18) . .
O7 K1 N4 C29 2.3(2) 2_756 .
O5 K1 N4 C29 23.23(17) . .
O5 K1 N4 C29 -152.40(17) 2_756 .
O3 K1 N4 C29 100.51(18) . .
O3 K1 N4 C29 175.03(18) 2_756 .
N4 K1 N4 C29 138.39(18) 2_756 .
C29 K1 N4 C29 176.07(15) 2_756 .
Mn1 K1 N4 C29 119.7(2) . .
Mn1 K1 N4 C29 149.81(17) 2_756 .
O7 K1 N4 C24 45.3(2) . .
O7 K1 N4 C24 124.38(19) 2_756 .
O5 K1 N4 C24 145.3(2) . .
O5 K1 N4 C24 -30.3(2) 2_756 .
O3 K1 N4 C24 -137.4(2) . .
O3 K1 N4 C24 -62.91(19) 2_756 .
N4 K1 N4 C24 -99.55(19) 2_756 .
C29 K1 N4 C24 122.1(3) . .
C29 K1 N4 C24 -61.9(3) 2_756 .
Mn1 K1 N4 C24 -118.2(2) . .
Mn1 K1 N4 C24 -88.12(19) 2_756 .
O7 K1 N4 Mn1 163.51(9) . .
O7 K1 N4 Mn1 -117.41(9) 2_756 .
O5 K1 N4 Mn1 -96.50(11) . .
O5 K1 N4 Mn1 87.87(11) 2_756 .
O3 K1 N4 Mn1 -19.22(6) . .
O3 K1 N4 Mn1 55.30(7) 2_756 .
N4 K1 N4 Mn1 18.66(5) 2_756 .
C29 K1 N4 Mn1 -119.7(2) . .
C29 K1 N4 Mn1 56.34(19) 2_756 .
Mn1 K1 N4 Mn1 30.08(7) 2_756 .
O1 K2 O1 C7 80.2(2) 2_756 .
O8 K2 O1 C7 -99.8(2) . .
N3 K2 O1 C7 40.1(2) 2_756 .
N3 K2 O1 C7 121.5(2) . .
C14 K2 O1 C7 -4.9(2) . .
C14 K2 O1 C7 171.5(2) 2_756 .
C13 K2 O1 C7 147.7(2) 2_756 .
C13 K2 O1 C7 13.3(2) . .
C7 K2 O1 C7 115.5(3) 2_756 .
Mn1 K2 O1 C7 100.8(2) 2_756 .
N2 Mn1 O3 C18 61.7(2) . .
N4 Mn1 O3 C18 -167.1(2) . .
N3 Mn1 O3 C18 -56.3(2) 2_756 .
N1 Mn1 O3 C18 109.4(17) . .
K1 Mn1 O3 C18 -139.3(2) . .
K2 Mn1 O3 C18 -15.2(2) . .
N2 Mn1 O3 K1 -159.00(7) . .
N4 Mn1 O3 K1 -27.83(8) . .
N3 Mn1 O3 K1 82.99(8) 2_756 .
N1 Mn1 O3 K1 -111.3(17) . .
K2 Mn1 O3 K1 124.11(4) . .
O7 K1 O3 C18 164.9(2) . .
O7 K1 O3 C18 -82.1(2) 2_756 .
O5 K1 O3 C18 -154.2(2) . .
O5 K1 O3 C18 24.0(2) 2_756 .
O3 K1 O3 C18 76.0(2) 2_756 .
N4 K1 O3 C18 157.2(2) . .
N4 K1 O3 C18 2.2(2) 2_756 .
C29 K1 O3 C18 -177.3(2) . .
C29 K1 O3 C18 4.3(2) 2_756 .
Mn1 K1 O3 C18 137.6(2) . .
Mn1 K1 O3 C18 38.1(2) 2_756 .
O7 K1 O3 Mn1 27.3(2) . .
O7 K1 O3 Mn1 140.26(7) 2_756 .
O5 K1 O3 Mn1 68.17(7) . .
O5 K1 O3 Mn1 -113.58(7) 2_756 .
O3 K1 O3 Mn1 -61.59(5) 2_756 .
N4 K1 O3 Mn1 19.61(6) . .
N4 K1 O3 Mn1 -135.44(7) 2_756 .
C29 K1 O3 Mn1 45.06(8) . .
C29 K1 O3 Mn1 -133.29(8) 2_756 .
Mn1 K1 O3 Mn1 -99.55(6) 2_756 .
O7 K1 O5 C29 57.63(19) . .
O7 K1 O5 C29 138.01(19) 2_756 .
O5 K1 O5 C29 97.67(18) 2_756 .
O3 K1 O5 C29 -108.85(18) . .
O3 K1 O5 C29 -55.10(19) 2_756 .
N4 K1 O5 C29 -24.55(16) . .
N4 K1 O5 C29 -143.25(17) 2_756 .
C29 K1 O5 C29 -172.7(3) 2_756 .
Mn1 K1 O5 C29 -68.96(17) . .
Mn1 K1 O5 C29 -96.24(18) 2_756 .
O7 K1 O7 C37 120.8(3) 2_756 .
O5 K1 O7 C37 -159.3(3) . .
O5 K1 O7 C37 23.0(3) 2_756 .
O3 K1 O7 C37 -121.9(3) . .
O3 K1 O7 C37 -39.9(3) 2_756 .
N4 K1 O7 C37 -114.6(3) . .
N4 K1 O7 C37 37.9(3) 2_756 .
C29 K1 O7 C37 -139.2(3) . .
C29 K1 O7 C37 38.9(3) 2_756 .
Mn1 K1 O7 C37 -102.6(3) . .
Mn1 K1 O7 C37 -8.9(3) 2_756 .
O7 K1 O7 C34 -49.9(3) 2_756 .
O5 K1 O7 C34 30.0(3) . .
O5 K1 O7 C34 -147.7(3) 2_756 .
O3 K1 O7 C34 67.4(4) . .
O3 K1 O7 C34 149.4(3) 2_756 .
N4 K1 O7 C34 74.7(3) . .
N4 K1 O7 C34 -132.8(3) 2_756 .
C29 K1 O7 C34 50.1(3) . .
C29 K1 O7 C34 -131.8(3) 2_756 .
Mn1 K1 O7 C34 86.7(3) . .
Mn1 K1 O7 C34 -179.6(3) 2_756 .
O1 K2 O8 C38 103.4(2) . .
O1 K2 O8 C38 -76.6(2) 2_756 .
N3 K2 O8 C38 4.9(2) 2_756 .
N3 K2 O8 C38 -175.1(2) . .
C14 K2 O8 C38 -3.3(2) . .
C14 K2 O8 C38 176.7(2) 2_756 .
C13 K2 O8 C38 -168.9(2) 2_756 .
C13 K2 O8 C38 11.1(2) . .
C7 K2 O8 C38 87.1(2) . .
C7 K2 O8 C38 -92.9(2) 2_756 .
Mn1 K2 O8 C38 -116.7(2) 2_756 .
O1 K2 O8 C38 -76.6(2) . 2_756
O1 K2 O8 C38 103.4(2) 2_756 2_756
N3 K2 O8 C38 -175.1(2) 2_756 2_756
N3 K2 O8 C38 4.9(2) . 2_756
C14 K2 O8 C38 176.7(2) . 2_756
C14 K2 O8 C38 -3.3(2) 2_756 2_756
C13 K2 O8 C38 11.1(2) 2_756 2_756
C13 K2 O8 C38 -168.9(2) . 2_756
C7 K2 O8 C38 -92.9(2) . 2_756
C7 K2 O8 C38 87.1(2) 2_756 2_756
Mn1 K2 O8 C38 63.3(2) 2_756 2_756
C12 N1 C1 C6 -112.2(3) . .
C23 N1 C1 C6 32.4(4) . .
Mn1 N1 C1 C6 141.5(2) . .
C12 N1 C1 C2 70.9(3) . .
C23 N1 C1 C2 -144.5(2) . .
Mn1 N1 C1 C2 -35.4(2) . .
C6 C1 C2 C3 1.7(4) . .
N1 C1 C2 C3 178.7(2) . .
C6 C1 C2 N2 -171.6(2) . .
N1 C1 C2 N2 5.4(3) . .
C7 N2 C2 C3 53.9(4) . .
Mn1 N2 C2 C3 -134.2(2) . .
C7 N2 C2 C1 -133.3(3) . .
Mn1 N2 C2 C1 38.6(3) . .
C1 C2 C3 C4 -1.5(4) . .
N2 C2 C3 C4 171.2(3) . .
C2 C3 C4 C5 0.4(4) . .
C3 C4 C5 C6 0.5(4) . .
C2 C1 C6 C5 -0.8(4) . .
N1 C1 C6 C5 -177.6(3) . .
C4 C5 C6 C1 -0.3(4) . .
K2 O1 C7 N2 -62.2(4) . .
K2 O1 C7 O2 116.6(2) . .
C2 N2 C7 O1 174.6(3) . .
Mn1 N2 C7 O1 3.5(4) . .
C2 N2 C7 O2 -4.3(4) . .
Mn1 N2 C7 O2 -175.47(17) . .
C2 N2 C7 K2 142.3(2) . .
Mn1 N2 C7 K2 -28.9(2) . .
C8 O2 C7 O1 -4.8(4) . .
C8 O2 C7 N2 174.2(2) . .
C8 O2 C7 K2 39.3(3) . .
O1 K2 C7 O1 -132.2(2) 2_756 .
O8 K2 C7 O1 83.5(2) . .
N3 K2 C7 O1 -138.3(2) 2_756 .
N3 K2 C7 O1 -56.3(2) . .
C14 K2 C7 O1 175.3(2) . .
C14 K2 C7 O1 -8.2(2) 2_756 .
C13 K2 C7 O1 -32.4(2) 2_756 .
C13 K2 C7 O1 -166.0(2) . .
C7 K2 C7 O1 -96.5(2) 2_756 .
Mn1 K2 C7 O1 -83.6(2) 2_756 .
O1 K2 C7 N2 130.7(3) . .
O1 K2 C7 N2 -1.6(3) 2_756 .
O8 K2 C7 N2 -145.88(16) . .
N3 K2 C7 N2 -7.63(16) 2_756 .
N3 K2 C7 N2 74.37(17) . .
C14 K2 C7 N2 -54.09(17) . .
C14 K2 C7 N2 122.48(17) 2_756 .
C13 K2 C7 N2 98.26(17) 2_756 .
C13 K2 C7 N2 -35.34(16) . .
C7 K2 C7 N2 34.12(16) 2_756 .
Mn1 K2 C7 N2 47.02(17) 2_756 .
O1 K2 C7 O2 -90.4(3) . .
O1 K2 C7 O2 137.4(2) 2_756 .
O8 K2 C7 O2 -6.9(2) . .
N3 K2 C7 O2 131.4(2) 2_756 .
N3 K2 C7 O2 -146.7(2) . .
C14 K2 C7 O2 84.9(2) . .
C14 K2 C7 O2 -98.5(2) 2_756 .
C13 K2 C7 O2 -122.8(2) 2_756 .
C13 K2 C7 O2 103.6(2) . .
C7 K2 C7 O2 173.1(2) 2_756 .
Mn1 K2 C7 O2 -174.0(2) 2_756 .
C7 O2 C8 C9 -179.0(2) . .
C7 O2 C8 C11 -62.7(3) . .
C7 O2 C8 C10 63.7(4) . .
C1 N1 C12 C17 37.7(4) . .
C23 N1 C12 C17 -108.2(3) . .
Mn1 N1 C12 C17 142.8(2) . .
C1 N1 C12 C13 -144.2(2) . .
C23 N1 C12 C13 69.9(3) . .
Mn1 N1 C12 C13 -39.0(3) . .
C17 C12 C13 C14 6.5(4) . .
N1 C12 C13 C14 -171.7(2) . .
C17 C12 C13 N3 -165.5(2) . 2_756
N1 C12 C13 N3 16.3(4) . 2_756
C17 C12 C13 K2 -85.7(3) . .
N1 C12 C13 K2 96.1(3) . .
O1 K2 C13 C14 -135.59(16) . .
O1 K2 C13 C14 63.64(16) 2_756 .
O8 K2 C13 C14 -35.08(17) . .
N3 K2 C13 C14 136.0(2) 2_756 .
N3 K2 C13 C14 149.10(15) . .
C14 K2 C13 C14 176.10(12) 2_756 .
C13 K2 C13 C14 144.92(17) 2_756 .
C7 K2 C13 C14 -131.73(17) . .
C7 K2 C13 C14 72.27(16) 2_756 .
Mn1 K2 C13 C14 120.07(16) 2_756 .
O1 K2 C13 C12 -20.1(2) . .
O1 K2 C13 C12 179.2(2) 2_756 .
O8 K2 C13 C12 80.4(2) . .
N3 K2 C13 C12 -108.5(3) 2_756 .
N3 K2 C13 C12 -95.4(2) . .
C14 K2 C13 C12 115.5(3) . .
C14 K2 C13 C12 -68.4(3) 2_756 .
C13 K2 C13 C12 -99.6(2) 2_756 .
C7 K2 C13 C12 -16.2(2) . .
C7 K2 C13 C12 -172.2(2) 2_756 .
Mn1 K2 C13 C12 -124.4(2) 2_756 .
O1 K2 C13 N3 88.38(15) . 2_756
O1 K2 C13 N3 -72.38(15) 2_756 2_756
O8 K2 C13 N3 -171.11(13) . 2_756
N3 K2 C13 N3 13.07(18) . 2_756
C14 K2 C13 N3 -136.0(2) . 2_756
C14 K2 C13 N3 40.1(2) 2_756 2_756
C13 K2 C13 N3 8.89(13) 2_756 2_756
C7 K2 C13 N3 92.25(15) . 2_756
C7 K2 C13 N3 -63.76(15) 2_756 2_756
Mn1 K2 C13 N3 -15.96(14) 2_756 2_756
C12 C13 C14 C15 -4.4(4) . .
N3 C13 C14 C15 167.1(3) 2_756 .
K2 C13 C14 C15 117.5(3) . .
C12 C13 C14 K2 -121.9(2) . .
N3 C13 C14 K2 49.6(2) 2_756 .
O1 K2 C14 C13 46.70(17) . .
O1 K2 C14 C13 -111.55(17) 2_756 .
O8 K2 C14 C13 148.08(15) . .
N3 K2 C14 C13 -24.78(14) 2_756 .
N3 K2 C14 C13 -38.70(19) . .
C14 K2 C14 C13 -31.92(16) 2_756 .
C13 K2 C14 C13 -60.4(3) 2_756 .
C7 K2 C14 C13 45.32(16) . .
C7 K2 C14 C13 -109.18(16) 2_756 .
Mn1 K2 C14 C13 -61.65(16) 2_756 .
O1 K2 C14 C15 -71.5(2) . .
O1 K2 C14 C15 130.2(2) 2_756 .
O8 K2 C14 C15 29.9(2) . .
N3 K2 C14 C15 -143.0(3) 2_756 .
N3 K2 C14 C15 -156.9(2) . .
C14 K2 C14 C15 -150.1(2) 2_756 .
C13 K2 C14 C15 -178.57(19) 2_756 .
C13 K2 C14 C15 -118.2(3) . .
C7 K2 C14 C15 -72.9(2) . .
C7 K2 C14 C15 132.6(2) 2_756 .
Mn1 K2 C14 C15 -179.9(2) 2_756 .
C13 C14 C15 C16 -0.7(4) . .
K2 C14 C15 C16 93.1(3) . .
C14 C15 C16 C17 3.8(5) . .
C15 C16 C17 C12 -1.7(4) . .
C13 C12 C17 C16 -3.5(4) . .
N1 C12 C17 C16 174.6(3) . .
Mn1 O3 C18 N3 62.0(3) . .
K1 O3 C18 N3 -60.3(3) . .
Mn1 O3 C18 O4 -121.2(2) . .
K1 O3 C18 O4 116.5(2) . .
C13 N3 C18 O3 -175.1(2) 2_756 .
Mn1 N3 C18 O3 35.2(3) 2_756 .
K2 N3 C18 O3 -73.9(3) . .
C13 N3 C18 O4 7.9(4) 2_756 .
Mn1 N3 C18 O4 -141.76(19) 2_756 .
K2 N3 C18 O4 109.1(2) . .
C19 O4 C18 O3 -0.8(4) . .
C19 O4 C18 N3 176.2(2) . .
C18 O4 C19 C20 70.4(4) . .
C18 O4 C19 C22 -55.7(4) . .
C18 O4 C19 C21 -172.3(3) . .
C12 N1 C23 C28 42.9(3) . .
C1 N1 C23 C28 -103.2(3) . .
Mn1 N1 C23 C28 150.2(2) . .
C12 N1 C23 C24 -133.9(3) . .
C1 N1 C23 C24 80.0(3) . .
Mn1 N1 C23 C24 -26.5(3) . .
C28 C23 C24 C25 2.2(4) . .
N1 C23 C24 C25 179.0(2) . .
C28 C23 C24 N4 -172.1(3) . .
N1 C23 C24 N4 4.7(4) . .
C29 N4 C24 C23 -130.6(3) . .
Mn1 N4 C24 C23 27.1(3) . .
K1 N4 C24 C23 129.1(2) . .
C29 N4 C24 C25 55.5(4) . .
Mn1 N4 C24 C25 -146.8(2) . .
K1 N4 C24 C25 -44.8(3) . .
C23 C24 C25 C26 -1.1(4) . .
N4 C24 C25 C26 172.9(3) . .
C24 C25 C26 C27 -0.6(5) . .
C25 C26 C27 C28 1.3(5) . .
C26 C27 C28 C23 -0.2(5) . .
C24 C23 C28 C27 -1.6(4) . .
N1 C23 C28 C27 -178.3(3) . .
K1 O5 C29 N4 53.1(3) . .
K1 O5 C29 O6 -125.9(3) . .
C24 N4 C29 O5 -174.6(3) . .
Mn1 N4 C29 O5 28.1(4) . .
K1 N4 C29 O5 -50.7(3) . .
C24 N4 C29 O6 4.5(4) . .
Mn1 N4 C29 O6 -152.8(2) . .
K1 N4 C29 O6 128.4(2) . .
C24 N4 C29 K1 -123.9(2) . .
Mn1 N4 C29 K1 78.77(14) . .
C30 O6 C29 O5 -26.2(5) . .
C30 O6 C29 N4 154.7(4) . .
C30 O6 C29 K1 -115.0(4) . .
O7 K1 C29 O5 -122.33(19) . .
O7 K1 C29 O5 -41.96(19) 2_756 .
O5 K1 C29 O5 -171.2(3) 2_756 .
O3 K1 C29 O5 63.93(17) . .
O3 K1 C29 O5 131.19(17) 2_756 .
N4 K1 C29 O5 136.1(3) . .
N4 K1 C29 O5 62.9(3) 2_756 .
C29 K1 C29 O5 97.73(18) 2_756 .
Mn1 K1 C29 O5 95.36(18) . .
Mn1 K1 C29 O5 100.01(17) 2_756 .
O7 K1 C29 N4 101.58(18) . .
O7 K1 C29 N4 -178.05(17) 2_756 .
O5 K1 C29 N4 -136.1(3) . .
O5 K1 C29 N4 52.7(3) 2_756 .
O3 K1 C29 N4 -72.17(17) . .
O3 K1 C29 N4 -4.91(18) 2_756 .
N4 K1 C29 N4 -73.2(3) 2_756 .
C29 K1 C29 N4 -38.37(17) 2_756 .
Mn1 K1 C29 N4 -40.73(14) . .
Mn1 K1 C29 N4 -36.1(2) 2_756 .
O7 K1 C29 O6 -7.6(3) . .
O7 K1 C29 O6 72.8(3) 2_756 .
O5 K1 C29 O6 114.7(4) . .
O5 K1 C29 O6 -56.5(4) 2_756 .
O3 K1 C29 O6 178.6(3) . .
O3 K1 C29 O6 -114.1(3) 2_756 .
N4 K1 C29 O6 -109.2(4) . .
N4 K1 C29 O6 177.6(2) 2_756 .
C29 K1 C29 O6 -147.5(3) 2_756 .
Mn1 K1 C29 O6 -149.9(3) . .
Mn1 K1 C29 O6 -145.3(3) 2_756 .
C29 O6 C30 C33 -57.2(5) . .
C29 O6 C30 C32 66.5(6) . .
C29 O6 C30 C31 -174.6(5) . .
C37 O7 C34 C35 -26.6(4) . .
K1 O7 C34 C35 145.5(3) . .
O7 C34 C35 C36 8.3(5) . .
C34 C35 C36 C37 11.8(5) . .
C34 O7 C37 C36 34.3(5) . .
K1 O7 C37 C36 -137.8(3) . .
C35 C36 C37 O7 -28.1(5) . .
C38 O8 C38 C39 -13.1(3) 2_756 .
K2 O8 C38 C39 166.9(3) . .
O8 C38 C39 C39 32.0(7) . 2_756
C43 O9 C40 C41 25.5(11) . .
O9 C40 C41 C42 -17.2(9) . .
C40 C41 C42 C43 2.1(8) . .
C40 O9 C43 C42 -23.8(12) . .
C41 C42 C43 O9 13.3(11) . .
